data_4501316
loop_
_publ_author_name
'Hisaki, Ichiro'
'Kometani, Eriko'
'Shigemitsu, Hajime'
'Saeki, Akinori'
'Seki, Shu'
'Tohnai, Norimitsu'
'Miyata, Mikiji'

_publ_section_title
;
 Polymorphism of Dehydrobenzo[14]annulene Possessing Two Methyl Ester
 Groups in Noncentrosymmetric Positions
;
_journal_coden_ASTM CGDEFU
_journal_issue 12
_journal_name_full 'Crystal Growth & Design'
_journal_page_first 5488
_journal_page_last 5497
_journal_paper_doi 10.1021/cg201075z
_journal_volume 11
_journal_year 2011
_chemical_formula_moiety 'C30 H16 O4 '
_chemical_formula_sum 'C30 H16 O4'
_chemical_formula_weight 440.45
_space_group_IT_number 14
_symmetry_cell_setting monoclinic
_symmetry_Int_Tables_number 14
_symmetry_space_group_name_Hall '-P 2ybc'
_symmetry_space_group_name_H-M 'P 1 21/c 1'
_cell_angle_alpha 90.0000
_cell_angle_beta 102.874(2)
_cell_angle_gamma 90.0000
_cell_formula_units_Z 4
_cell_length_a 11.3439(4)
_cell_length_b 8.9239(3)
_cell_length_c 21.8087(8)
_cell_measurement_temperature 296.1
_cell_volume 2152.24(13)
_computing_cell_refinement HKL2000
_computing_data_collection Unknown
_computing_data_reduction CrystalStructure
_computing_publication_material 'CrystalStructure 3.8'
_computing_structure_refinement SHELXL
_computing_structure_solution SIR2004
_diffrn_measured_fraction_theta_full 0.800
_diffrn_measured_fraction_theta_max 0.800
_diffrn_measurement_device_type CCD
_diffrn_measurement_method \w
_diffrn_radiation_type synchrotron
_diffrn_radiation_wavelength 0.70000
_diffrn_reflns_limit_h_max 15
_diffrn_reflns_limit_h_min -16
_diffrn_reflns_limit_k_max 13
_diffrn_reflns_limit_k_min 0
_diffrn_reflns_limit_l_max 28
_diffrn_reflns_limit_l_min 0
_diffrn_reflns_number 5970
_diffrn_reflns_theta_full 31.43
_diffrn_reflns_theta_max 31.43
_exptl_absorpt_coefficient_mu 0.000
_exptl_absorpt_correction_type none
_exptl_crystal_colour colorless
_exptl_crystal_density_diffrn 1.359
_exptl_crystal_density_method 'not measured'
_exptl_crystal_description plate
_exptl_crystal_F_000 912.00
_exptl_crystal_size_max 0.2
_exptl_crystal_size_mid 0.1
_exptl_crystal_size_min 0.05
_refine_diff_density_max 0.38
_refine_diff_density_min -0.35
_refine_ls_extinction_method none
_refine_ls_goodness_of_fit_ref 1.133
_refine_ls_hydrogen_treatment refall
_refine_ls_number_parameters 308
_refine_ls_number_reflns 5970
_refine_ls_R_factor_gt 0.0718
_refine_ls_shift/su_max 0.0000
_refine_ls_structure_factor_coef Fsqd
_refine_ls_weighting_details 'w = 1/[\s^2^(Fo^2^)+(0.0645P)^2^+4.0577P] where P=(Fo^2^+2Fc^2^)/3'
_refine_ls_weighting_scheme calc
_refine_ls_wR_factor_ref 0.2028
_reflns_number_gt 4734
_reflns_number_total 5970
_reflns_threshold_expression F^2^>2.0\s(F^2^)
_cod_data_source_file cg201075z_si_002.cif
_cod_data_source_block '_Template_texray.inf'
_cod_original_formula_sum 'C30 H16 O4 '
_cod_database_code 4501316

loop_
_symmetry_equiv_pos_site_id
_symmetry_equiv_pos_as_xyz
1 +X,+Y,+Z
2 -X,1/2+Y,1/2-Z
3 -X,-Y,-Z
4 +X,1/2-Y,1/2+Z

loop_
_atom_site_label
_atom_site_type_symbol
_atom_site_fract_x
_atom_site_fract_y
_atom_site_fract_z
_atom_site_U_iso_or_equiv
_atom_site_adp_type
_atom_site_occupancy
_atom_site_symmetry_multiplicity
_atom_site_calc_flag
_atom_site_refinement_flags
O(1) O 0.54085(18) 0.1239(2) 0.71861(8) 0.0274(3) Uani 1.00 1 d .
O(2) O 0.47139(16) -0.02430(19) 0.63502(8) 0.0241(3) Uani 1.00 1 d .
O(3) O 0.96594(17) 1.49027(19) 0.71878(8) 0.0255(3) Uani 1.00 1 d .
O(4) O 1.01910(18) 1.60573(19) 0.63730(8) 0.0270(3) Uani 1.00 1 d .
C(1) C 0.8553(2) 1.1155(2) 0.59972(11) 0.0199(4) Uani 1.00 1 d .
C(2) C 0.8048(2) 0.9824(2) 0.61884(11) 0.0225(4) Uani 1.00 1 d .
C(3) C 0.7601(2) 0.8617(2) 0.62400(11) 0.0230(4) Uani 1.00 1 d .
C(4) C 0.7123(2) 0.7218(2) 0.62248(11) 0.0227(4) Uani 1.00 1 d .
C(5) C 0.6732(2) 0.5959(2) 0.61479(11) 0.0216(4) Uani 1.00 1 d .
C(6) C 0.6310(2) 0.4497(2) 0.59545(11) 0.0192(4) Uani 1.00 1 d .
C(7) C 0.5955(2) 0.3488(2) 0.63698(11) 0.0199(4) Uani 1.00 1 d .
C(8) C 0.5544(2) 0.2075(2) 0.61647(11) 0.0195(4) Uani 1.00 1 d .
C(9) C 0.5470(2) 0.1664(2) 0.55409(11) 0.0229(4) Uani 1.00 1 d .
C(10) C 0.5837(2) 0.2641(2) 0.51276(11) 0.0227(4) Uani 1.00 1 d .
C(11) C 0.6276(2) 0.4066(2) 0.53265(11) 0.0200(4) Uani 1.00 1 d .
C(12) C 0.6671(2) 0.5060(2) 0.48980(11) 0.0205(4) Uani 1.00 1 d .
C(13) C 0.7002(2) 0.5867(2) 0.45282(11) 0.0203(4) Uani 1.00 1 d .
C(14) C 0.73218(19) 0.6604(2) 0.40055(10) 0.0184(4) Uani 1.00 1 d .
C(15) C 0.7137(2) 0.5794(2) 0.34380(11) 0.0215(4) Uani 1.00 1 d .
C(16) C 0.7435(2) 0.6386(2) 0.29082(11) 0.0234(4) Uani 1.00 1 d .
C(17) C 0.7917(2) 0.7822(2) 0.29246(11) 0.0236(4) Uani 1.00 1 d .
C(18) C 0.8097(2) 0.8645(2) 0.34729(11) 0.0218(4) Uani 1.00 1 d .
C(19) C 0.7804(2) 0.8069(2) 0.40210(10) 0.0189(4) Uani 1.00 1 d .
C(20) C 0.8033(2) 0.9037(2) 0.45573(11) 0.0208(4) Uani 1.00 1 d .
C(21) C 0.8322(2) 1.0030(2) 0.49376(11) 0.0221(4) Uani 1.00 1 d .
C(22) C 0.8681(2) 1.1243(2) 0.53663(11) 0.0206(4) Uani 1.00 1 d .
C(23) C 0.9152(2) 1.2554(2) 0.51639(11) 0.0232(4) Uani 1.00 1 d .
C(24) C 0.9489(2) 1.3744(2) 0.55737(11) 0.0221(4) Uani 1.00 1 d .
C(25) C 0.9365(2) 1.3654(2) 0.61944(11) 0.0192(4) Uani 1.00 1 d .
C(26) C 0.8900(2) 1.2362(2) 0.64051(11) 0.0204(4) Uani 1.00 1 d .
C(27) C 0.5221(2) 0.1011(2) 0.66278(11) 0.0198(4) Uani 1.00 1 d .
C(28) C 0.4389(2) -0.1348(2) 0.67672(13) 0.0294(5) Uani 1.00 1 d .
C(29) C 0.9742(2) 1.4906(2) 0.66450(11) 0.0201(4) Uani 1.00 1 d .
C(30) C 1.0637(3) 1.7292(3) 0.67799(14) 0.0377(6) Uani 1.00 1 d .
H(1) H 0.5995 0.3767 0.6785 0.024 Uiso 1.00 1 c R
H(2) H 0.5172 0.0723 0.5401 0.028 Uiso 1.00 1 c R
H(3) H 0.5790 0.2349 0.4714 0.027 Uiso 1.00 1 c R
H(4) H 0.6806 0.4837 0.3420 0.026 Uiso 1.00 1 c R
H(5) H 0.7313 0.5825 0.2540 0.028 Uiso 1.00 1 c R
H(6) H 0.8117 0.8225 0.2568 0.028 Uiso 1.00 1 c R
H(7) H 0.8420 0.9604 0.3481 0.026 Uiso 1.00 1 c R
H(8) H 0.9241 1.2628 0.4751 0.028 Uiso 1.00 1 c R
H(9) H 0.9801 1.4610 0.5433 0.027 Uiso 1.00 1 c R
H(10) H 0.8819 1.2299 0.6819 0.024 Uiso 1.00 1 c R
H(11) H 0.5095 -0.1631 0.7077 0.035 Uiso 1.00 1 c R
H(12) H 0.4058 -0.2214 0.6529 0.035 Uiso 1.00 1 c R
H(13) H 0.3797 -0.0933 0.6972 0.035 Uiso 1.00 1 c R
H(14) H 1.0033 1.7595 0.7001 0.045 Uiso 1.00 1 c R
H(15) H 1.0821 1.8116 0.6534 0.045 Uiso 1.00 1 c R
H(16) H 1.1356 1.6993 0.7077 0.045 Uiso 1.00 1 c R

loop_
_atom_site_aniso_label
_atom_site_aniso_U_11
_atom_site_aniso_U_22
_atom_site_aniso_U_33
_atom_site_aniso_U_12
_atom_site_aniso_U_13
_atom_site_aniso_U_23
O(1) 0.0417(10) 0.0207(8) 0.0222(8) -0.0016(7) 0.0120(7) 0.0010(6)
O(2) 0.0300(8) 0.0184(7) 0.0253(8) -0.0061(6) 0.0093(6) 0.0014(6)
O(3) 0.0362(9) 0.0199(7) 0.0223(8) -0.0008(7) 0.0104(6) -0.0025(6)
O(4) 0.0392(9) 0.0179(7) 0.0253(8) -0.0081(7) 0.0101(7) -0.0025(6)
C(1) 0.0205(9) 0.0158(9) 0.0242(10) 0.0002(8) 0.0065(7) 0.0001(7)
C(2) 0.0270(10) 0.0194(10) 0.0221(10) -0.0009(9) 0.0075(8) -0.0007(8)
C(3) 0.0289(11) 0.0203(10) 0.0210(10) -0.0022(9) 0.0081(8) -0.0008(8)
C(4) 0.0285(11) 0.0193(10) 0.0218(10) -0.0005(9) 0.0086(8) 0.0011(8)
C(5) 0.0252(10) 0.0200(10) 0.0214(10) -0.0005(9) 0.0088(8) 0.0019(8)
C(6) 0.0174(9) 0.0168(9) 0.0239(10) 0.0003(8) 0.0057(7) 0.0014(7)
C(7) 0.0215(9) 0.0193(9) 0.0202(10) 0.0002(8) 0.0072(7) 0.0002(7)
C(8) 0.0198(9) 0.0167(9) 0.0235(10) 0.0000(8) 0.0079(7) 0.0020(7)
C(9) 0.0275(11) 0.0194(10) 0.0233(11) -0.0046(9) 0.0086(8) -0.0014(8)
C(10) 0.0283(11) 0.0222(10) 0.0194(10) -0.0021(9) 0.0091(8) -0.0012(8)
C(11) 0.0178(9) 0.0204(10) 0.0234(10) 0.0010(8) 0.0080(7) 0.0026(8)
C(12) 0.0201(9) 0.0206(10) 0.0219(10) -0.0006(8) 0.0067(7) -0.0005(8)
C(13) 0.0212(9) 0.0190(9) 0.0218(10) 0.0003(8) 0.0070(7) -0.0005(8)
C(14) 0.0160(8) 0.0203(9) 0.0201(9) 0.0008(8) 0.0067(7) 0.0007(7)
C(15) 0.0218(9) 0.0204(10) 0.0238(10) -0.0031(8) 0.0080(8) -0.0026(8)
C(16) 0.0236(10) 0.0271(11) 0.0208(10) -0.0022(9) 0.0075(8) -0.0032(8)
C(17) 0.0251(10) 0.0281(11) 0.0194(10) -0.0022(9) 0.0087(8) 0.0022(8)
C(18) 0.0234(10) 0.0207(10) 0.0227(10) -0.0030(9) 0.0081(8) 0.0012(8)
C(19) 0.0197(9) 0.0181(9) 0.0203(10) 0.0003(8) 0.0075(7) -0.0001(7)
C(20) 0.0203(9) 0.0205(10) 0.0226(10) -0.0005(8) 0.0069(7) -0.0013(8)
C(21) 0.0220(10) 0.0224(10) 0.0230(10) -0.0003(9) 0.0077(8) -0.0002(8)
C(22) 0.0198(9) 0.0191(9) 0.0235(10) 0.0004(8) 0.0063(7) -0.0028(8)
C(23) 0.0283(11) 0.0228(10) 0.0208(10) -0.0023(9) 0.0101(8) -0.0018(8)
C(24) 0.0252(10) 0.0191(10) 0.0236(11) -0.0030(9) 0.0087(8) -0.0004(8)
C(25) 0.0193(9) 0.0175(9) 0.0218(10) -0.0003(8) 0.0066(7) -0.0007(7)
C(26) 0.0223(10) 0.0185(9) 0.0219(10) -0.0003(8) 0.0078(8) -0.0005(7)
C(27) 0.0207(9) 0.0166(9) 0.0239(10) 0.0006(8) 0.0083(8) 0.0004(8)
C(28) 0.0366(13) 0.0216(11) 0.0325(13) -0.0072(10) 0.0128(10) 0.0043(9)
C(29) 0.0219(9) 0.0160(9) 0.0236(10) -0.0005(8) 0.0072(8) -0.0009(7)
C(30) 0.0595(18) 0.0231(12) 0.0318(13) -0.0175(13) 0.0131(12) -0.0065(10)

loop_
_atom_type_symbol
_atom_type_description
_atom_type_scat_dispersion_real
_atom_type_scat_dispersion_imag
_atom_type_scat_source
C C 0.000 0.000
;
International Tables for Crystallography
(1992, Vol. C, Tables 4.2.6.8 and 6.1.1.4)
;
H H 0.000 0.000
;
International Tables for Crystallography
(1992, Vol. C, Table 6.1.1.4)
;
O O 0.000 0.000
;
International Tables for Crystallography
(1992, Vol. C, Tables 4.2.6.8 and 6.1.1.4)
;

loop_
_geom_angle_atom_site_label_1
_geom_angle_atom_site_label_2
_geom_angle_atom_site_label_3
_geom_angle
_geom_angle_publ_flag
C(27) O(2) C(28) 115.46(19) yes
C(29) O(4) C(30) 115.5(2) yes
C(2) C(1) C(22) 117.8(2) yes
C(2) C(1) C(26) 122.2(2) yes
C(22) C(1) C(26) 120.0(2) yes
C(1) C(2) C(3) 168.2(2) yes
C(2) C(3) C(4) 172.7(2) yes
C(3) C(4) C(5) 172.8(2) yes
C(4) C(5) C(6) 170.4(2) yes
C(5) C(6) C(7) 121.7(2) yes
C(5) C(6) C(11) 118.2(2) yes
C(7) C(6) C(11) 120.1(2) yes
C(6) C(7) C(8) 120.2(2) yes
C(7) C(8) C(9) 119.9(2) yes
C(7) C(8) C(27) 118.5(2) yes
C(9) C(8) C(27) 121.6(2) yes
C(8) C(9) C(10) 120.6(2) yes
C(9) C(10) C(11) 120.6(2) yes
C(6) C(11) C(10) 118.6(2) yes
C(6) C(11) C(12) 121.3(2) yes
C(10) C(11) C(12) 120.2(2) yes
C(11) C(12) C(13) 178.5(2) yes
C(12) C(13) C(14) 169.2(2) yes
C(13) C(14) C(15) 116.7(2) yes
C(13) C(14) C(19) 124.8(2) yes
C(15) C(14) C(19) 118.5(2) yes
C(14) C(15) C(16) 121.6(2) yes
C(15) C(16) C(17) 120.0(2) yes
C(16) C(17) C(18) 119.6(2) yes
C(17) C(18) C(19) 121.6(2) yes
C(14) C(19) C(18) 118.7(2) yes
C(14) C(19) C(20) 125.2(2) yes
C(18) C(19) C(20) 116.1(2) yes
C(19) C(20) C(21) 167.5(2) yes
C(20) C(21) C(22) 177.4(2) yes
C(1) C(22) C(21) 121.1(2) yes
C(1) C(22) C(23) 118.8(2) yes
C(21) C(22) C(23) 120.0(2) yes
C(22) C(23) C(24) 120.5(2) yes
C(23) C(24) C(25) 120.6(2) yes
C(24) C(25) C(26) 119.8(2) yes
C(24) C(25) C(29) 121.5(2) yes
C(26) C(25) C(29) 118.7(2) yes
C(1) C(26) C(25) 120.2(2) yes
O(1) C(27) O(2) 124.0(2) yes
O(1) C(27) C(8) 124.2(2) yes
O(2) C(27) C(8) 111.81(19) yes
O(3) C(29) O(4) 123.7(2) yes
O(3) C(29) C(25) 124.9(2) yes
O(4) C(29) C(25) 111.4(2) yes
C(6) C(7) H(1) 119.9 no
C(8) C(7) H(1) 119.9 no
C(8) C(9) H(2) 119.7 no
C(10) C(9) H(2) 119.7 no
C(9) C(10) H(3) 119.7 no
C(11) C(10) H(3) 119.7 no
C(14) C(15) H(4) 119.2 no
C(16) C(15) H(4) 119.2 no
C(15) C(16) H(5) 120.0 no
C(17) C(16) H(5) 120.0 no
C(16) C(17) H(6) 120.2 no
C(18) C(17) H(6) 120.2 no
C(17) C(18) H(7) 119.2 no
C(19) C(18) H(7) 119.2 no
C(22) C(23) H(8) 119.8 no
C(24) C(23) H(8) 119.8 no
C(23) C(24) H(9) 119.7 no
C(25) C(24) H(9) 119.7 no
C(1) C(26) H(10) 119.9 no
C(25) C(26) H(10) 119.9 no
O(2) C(28) H(11) 109.5 no
O(2) C(28) H(12) 109.5 no
O(2) C(28) H(13) 109.5 no
H(11) C(28) H(12) 109.5 no
H(11) C(28) H(13) 109.5 no
H(12) C(28) H(13) 109.5 no
O(4) C(30) H(14) 109.5 no
O(4) C(30) H(15) 109.5 no
O(4) C(30) H(16) 109.5 no
H(14) C(30) H(15) 109.5 no
H(14) C(30) H(16) 109.5 no
H(15) C(30) H(16) 109.5 no

loop_
_geom_bond_atom_site_label_1
_geom_bond_atom_site_label_2
_geom_bond_distance
_geom_bond_publ_flag
O(1) C(27) 1.206(2) yes
O(2) C(27) 1.339(2) yes
O(2) C(28) 1.444(3) yes
O(3) C(29) 1.208(3) yes
O(4) C(29) 1.342(3) yes
O(4) C(30) 1.435(3) yes
C(1) C(2) 1.421(3) yes
C(1) C(22) 1.417(3) yes
C(1) C(26) 1.396(3) yes
C(2) C(3) 1.207(3) yes
C(3) C(4) 1.359(3) yes
C(4) C(5) 1.205(3) yes
C(5) C(6) 1.421(3) yes
C(6) C(7) 1.399(3) yes
C(6) C(11) 1.415(3) yes
C(7) C(8) 1.383(3) yes
C(8) C(9) 1.394(3) yes
C(8) C(27) 1.490(3) yes
C(9) C(10) 1.383(3) yes
C(10) C(11) 1.399(3) yes
C(11) C(12) 1.431(3) yes
C(12) C(13) 1.203(3) yes
C(13) C(14) 1.431(3) yes
C(14) C(15) 1.408(3) yes
C(14) C(19) 1.415(3) yes
C(15) C(16) 1.379(3) yes
C(16) C(17) 1.391(3) yes
C(17) C(18) 1.379(3) yes
C(18) C(19) 1.407(3) yes
C(19) C(20) 1.430(3) yes
C(20) C(21) 1.208(3) yes
C(21) C(22) 1.429(3) yes
C(22) C(23) 1.398(3) yes
C(23) C(24) 1.386(3) yes
C(24) C(25) 1.394(3) yes
C(25) C(26) 1.388(3) yes
C(25) C(29) 1.487(3) yes
C(7) H(1) 0.930 no
C(9) H(2) 0.930 no
C(10) H(3) 0.930 no
C(15) H(4) 0.930 no
C(16) H(5) 0.930 no
C(17) H(6) 0.930 no
C(18) H(7) 0.930 no
C(23) H(8) 0.930 no
C(24) H(9) 0.930 no
C(26) H(10) 0.930 no
C(28) H(11) 0.960 no
C(28) H(12) 0.960 no
C(28) H(13) 0.960 no
C(30) H(14) 0.960 no
C(30) H(15) 0.960 no
C(30) H(16) 0.960 no

loop_
_geom_contact_atom_site_label_1
_geom_contact_atom_site_label_2
_geom_contact_distance
_geom_contact_site_symmetry_2
O(1) C(15) 3.493(2) 4_555
O(1) C(16) 3.411(2) 4_555
O(1) C(28) 3.110(3) 2_656
O(2) C(3) 3.488(3) 1_545
O(2) C(18) 3.592(3) 3_666
O(2) C(19) 3.398(2) 3_666
O(2) C(20) 3.470(2) 3_666
O(3) C(16) 3.541(3) 3_776
O(3) C(17) 3.468(3) 4_575
O(3) C(30) 3.308(3) 2_746
O(4) C(4) 3.576(3) 1_565
O(4) C(15) 3.396(3) 3_776
O(4) C(16) 3.547(2) 3_776
C(1) C(9) 3.447(3) 1_565
C(1) C(10) 3.500(3) 1_565
C(2) C(8) 3.470(3) 1_565
C(2) C(9) 3.376(3) 1_565
C(3) O(2) 3.488(3) 1_565
C(3) C(30) 3.584(4) 1_545
C(4) O(4) 3.576(3) 1_545
C(4) C(29) 3.565(3) 1_545
C(5) C(29) 3.475(3) 1_545
C(6) C(12) 3.499(2) 3_666
C(6) C(25) 3.470(3) 1_545
C(6) C(26) 3.456(3) 1_545
C(7) C(13) 3.534(2) 3_666
C(7) C(26) 3.474(3) 1_545
C(8) C(2) 3.470(3) 1_545
C(8) C(13) 3.472(3) 3_666
C(8) C(14) 3.399(3) 3_666
C(9) C(1) 3.447(3) 1_545
C(9) C(2) 3.376(3) 1_545
C(9) C(13) 3.544(3) 3_666
C(10) C(1) 3.500(3) 1_545
C(10) C(12) 3.498(3) 3_666
C(10) C(22) 3.390(3) 1_545
C(11) C(11) 3.368(3) 3_666
C(11) C(12) 3.360(3) 3_666
C(11) C(24) 3.576(3) 1_545
C(12) C(6) 3.499(2) 3_666
C(12) C(10) 3.498(3) 3_666
C(12) C(11) 3.360(3) 3_666
C(12) C(23) 3.540(3) 1_545
C(12) C(24) 3.416(3) 1_545
C(13) C(7) 3.534(2) 3_666
C(13) C(8) 3.472(3) 3_666
C(13) C(9) 3.544(3) 3_666
C(14) C(8) 3.399(3) 3_666
C(14) C(24) 3.542(3) 3_776
C(15) O(1) 3.493(2) 4_554
C(15) O(4) 3.396(3) 3_776
C(16) O(1) 3.411(2) 4_554
C(16) O(3) 3.541(3) 3_776
C(16) O(4) 3.547(2) 3_776
C(16) C(29) 3.338(3) 3_776
C(17) O(3) 3.468(3) 4_574
C(17) C(25) 3.506(3) 3_776
C(17) C(26) 3.585(3) 3_776
C(17) C(29) 3.570(3) 3_776
C(18) O(2) 3.592(3) 3_666
C(18) C(25) 3.478(3) 3_776
C(18) C(26) 3.475(3) 3_776
C(19) O(2) 3.398(2) 3_666
C(19) C(23) 3.557(3) 3_776
C(19) C(24) 3.408(3) 3_776
C(19) C(27) 3.505(3) 3_666
C(20) O(2) 3.470(2) 3_666
C(20) C(23) 3.422(3) 3_776
C(22) C(10) 3.390(3) 1_565
C(23) C(12) 3.540(3) 1_565
C(23) C(19) 3.557(3) 3_776
C(23) C(20) 3.422(3) 3_776
C(24) C(11) 3.576(3) 1_565
C(24) C(12) 3.416(3) 1_565
C(24) C(14) 3.542(3) 3_776
C(24) C(19) 3.408(3) 3_776
C(25) C(6) 3.470(3) 1_565
C(25) C(17) 3.506(3) 3_776
C(25) C(18) 3.478(3) 3_776
C(26) C(6) 3.456(3) 1_565
C(26) C(7) 3.474(3) 1_565
C(26) C(17) 3.585(3) 3_776
C(26) C(18) 3.475(3) 3_776
C(27) C(19) 3.505(3) 3_666
C(28) O(1) 3.110(3) 2_646
C(29) C(4) 3.565(3) 1_565
C(29) C(5) 3.475(3) 1_565
C(29) C(16) 3.338(3) 3_776
C(29) C(17) 3.570(3) 3_776
C(30) O(3) 3.308(3) 2_756
C(30) C(3) 3.584(4) 1_565
O(1) H(4) 2.962 4_555
O(1) H(5) 2.813 4_555
O(1) H(11) 2.633 2_656
O(1) H(12) 3.061 2_656
O(1) H(13) 3.133 2_656
O(2) H(3) 2.941 3_656
O(2) H(5) 3.505 4_555
O(3) H(5) 3.415 3_776
O(3) H(6) 2.681 4_575
O(3) H(7) 3.448 4_575
O(3) H(10) 3.252 2_756
O(3) H(14) 2.687 2_746
O(3) H(15) 3.359 2_746
O(3) H(16) 3.386 2_746
O(4) H(4) 3.429 3_776
O(4) H(8) 2.917 3_786
C(1) H(7) 3.435 3_776
C(2) H(2) 3.426 1_565
C(2) H(5) 3.289 4_565
C(2) H(14) 3.224 1_545
C(2) H(15) 3.425 1_545
C(3) H(2) 3.496 1_565
C(3) H(5) 2.968 4_565
C(3) H(6) 3.267 4_565
C(3) H(14) 3.027 1_545
C(3) H(15) 3.593 1_545
C(4) H(3) 3.500 3_666
C(4) H(5) 3.324 4_565
C(4) H(6) 2.921 4_565
C(4) H(11) 3.422 1_565
C(4) H(14) 3.374 1_545
C(5) H(3) 3.406 3_666
C(5) H(6) 3.228 4_565
C(7) H(4) 3.590 3_666
C(7) H(10) 3.351 1_545
C(9) H(2) 2.936 3_656
C(10) H(2) 3.327 3_656
C(12) H(9) 3.505 1_545
C(13) H(9) 3.527 1_545
C(14) H(9) 3.398 3_776
C(15) H(1) 3.499 3_666
C(15) H(11) 3.415 4_554
C(15) H(12) 3.477 3_656
C(15) H(16) 3.350 3_776
C(16) H(11) 2.869 4_554
C(16) H(16) 3.309 3_776
C(17) H(11) 3.486 4_554
C(17) H(13) 3.425 3_666
C(17) H(14) 3.481 4_574
C(18) H(13) 2.966 3_666
C(18) H(15) 3.141 3_786
C(19) H(13) 3.574 3_666
C(20) H(8) 3.459 3_776
C(21) H(3) 3.484 1_565
C(21) H(8) 3.591 3_776
C(22) H(3) 3.416 1_565
C(23) H(9) 3.194 3_786
C(24) H(9) 2.901 3_786
C(26) H(7) 3.470 3_776
C(26) H(14) 3.423 2_746
C(26) H(16) 3.403 2_746
C(27) H(5) 3.189 4_555
C(28) H(1) 3.284 2_646
C(28) H(3) 3.313 3_656
C(28) H(4) 3.384 3_656
C(28) H(5) 3.401 4_555
C(28) H(7) 3.478 3_666
C(29) H(5) 3.478 3_776
C(29) H(6) 3.448 4_575
C(29) H(14) 3.564 2_746
C(30) H(4) 3.575 3_776
C(30) H(7) 3.067 3_786
C(30) H(8) 3.373 3_786
C(30) H(10) 2.979 2_756
H(1) C(15) 3.499 3_666
H(1) C(28) 3.284 2_656
H(1) H(4) 3.349 3_666
H(1) H(10) 3.447 1_545
H(1) H(11) 3.030 2_656
H(1) H(13) 2.681 2_656
H(2) C(2) 3.426 1_545
H(2) C(3) 3.496 1_545
H(2) C(9) 2.936 3_656
H(2) C(10) 3.327 3_656
H(2) H(2) 2.139 3_656
H(2) H(3) 2.941 3_656
H(3) O(2) 2.941 3_656
H(3) C(4) 3.500 3_666
H(3) C(5) 3.406 3_666
H(3) C(21) 3.484 1_545
H(3) C(22) 3.416 1_545
H(3) C(28) 3.313 3_656
H(3) H(2) 2.941 3_656
H(3) H(12) 2.756 3_656
H(4) O(1) 2.962 4_554
H(4) O(4) 3.429 3_776
H(4) C(7) 3.590 3_666
H(4) C(28) 3.384 3_656
H(4) C(30) 3.575 3_776
H(4) H(1) 3.349 3_666
H(4) H(11) 3.517 4_554
H(4) H(12) 2.549 3_656
H(4) H(16) 3.032 3_776
H(5) O(1) 2.813 4_554
H(5) O(2) 3.505 4_554
H(5) O(3) 3.415 3_776
H(5) C(2) 3.289 4_564
H(5) C(3) 2.968 4_564
H(5) C(4) 3.324 4_564
H(5) C(27) 3.189 4_554
H(5) C(28) 3.401 4_554
H(5) C(29) 3.478 3_776
H(5) H(11) 2.595 4_554
H(5) H(16) 2.955 3_776
H(6) O(3) 2.681 4_574
H(6) C(3) 3.267 4_564
H(6) C(4) 2.921 4_564
H(6) C(5) 3.228 4_564
H(6) C(29) 3.448 4_574
H(6) H(10) 3.466 3_776
H(6) H(13) 3.540 3_666
H(6) H(14) 2.826 4_574
H(7) O(3) 3.448 4_574
H(7) C(1) 3.435 3_776
H(7) C(26) 3.470 3_776
H(7) C(28) 3.478 3_666
H(7) C(30) 3.067 3_786
H(7) H(13) 2.757 3_666
H(7) H(14) 3.354 3_786
H(7) H(15) 2.212 3_786
H(7) H(16) 3.302 3_786
H(8) O(4) 2.917 3_786
H(8) C(20) 3.459 3_776
H(8) C(21) 3.591 3_776
H(8) C(30) 3.373 3_786
H(8) H(9) 2.759 3_786
H(8) H(15) 2.866 3_786
H(9) C(12) 3.505 1_565
H(9) C(13) 3.527 1_565
H(9) C(14) 3.398 3_776
H(9) C(23) 3.194 3_786
H(9) C(24) 2.901 3_786
H(9) H(8) 2.759 3_786
H(9) H(9) 2.154 3_786
H(10) O(3) 3.252 2_746
H(10) C(7) 3.351 1_565
H(10) C(30) 2.979 2_746
H(10) H(1) 3.447 1_565
H(10) H(6) 3.466 3_776
H(10) H(14) 2.625 2_746
H(10) H(15) 3.598 2_746
H(10) H(16) 2.474 2_746
H(11) O(1) 2.633 2_646
H(11) C(4) 3.422 1_545
H(11) C(15) 3.415 4_555
H(11) C(16) 2.869 4_555
H(11) C(17) 3.486 4_555
H(11) H(1) 3.030 2_646
H(11) H(4) 3.517 4_555
H(11) H(5) 2.595 4_555
H(12) O(1) 3.061 2_646
H(12) C(15) 3.477 3_656
H(12) H(3) 2.756 3_656
H(12) H(4) 2.549 3_656
H(12) H(16) 3.599 1_435
H(13) O(1) 3.133 2_646
H(13) C(17) 3.425 3_666
H(13) C(18) 2.966 3_666
H(13) C(19) 3.574 3_666
H(13) H(1) 2.681 2_646
H(13) H(6) 3.540 3_666
H(13) H(7) 2.757 3_666
H(13) H(15) 3.406 1_435
H(13) H(16) 3.381 1_435
H(14) O(3) 2.687 2_756
H(14) C(2) 3.224 1_565
H(14) C(3) 3.027 1_565
H(14) C(4) 3.374 1_565
H(14) C(17) 3.481 4_575
H(14) C(26) 3.423 2_756
H(14) C(29) 3.564 2_756
H(14) H(6) 2.826 4_575
H(14) H(7) 3.354 3_786
H(14) H(10) 2.625 2_756
H(15) O(3) 3.359 2_756
H(15) C(2) 3.425 1_565
H(15) C(3) 3.593 1_565
H(15) C(18) 3.141 3_786
H(15) H(7) 2.212 3_786
H(15) H(8) 2.866 3_786
H(15) H(10) 3.598 2_756
H(15) H(13) 3.406 1_675
H(16) O(3) 3.386 2_756
H(16) C(15) 3.350 3_776
H(16) C(16) 3.309 3_776
H(16) C(26) 3.403 2_756
H(16) H(4) 3.032 3_776
H(16) H(5) 2.955 3_776
H(16) H(7) 3.302 3_786
H(16) H(10) 2.474 2_756
H(16) H(12) 3.599 1_675
H(16) H(13) 3.381 1_675

loop_
_geom_torsion_atom_site_label_1
_geom_torsion_atom_site_label_2
_geom_torsion_atom_site_label_3
_geom_torsion_atom_site_label_4
_geom_torsion
C(28) O(2) C(27) O(1) 0.1(2)
C(28) O(2) C(27) C(8) 179.10(19)
C(30) O(4) C(29) O(3) 3.1(3)
C(30) O(4) C(29) C(25) -177.0(2)
C(2) C(1) C(22) C(21) -0.5(3)
C(2) C(1) C(22) C(23) 178.7(2)
C(22) C(1) C(2) C(3) -1.6(13)
C(2) C(1) C(26) C(25) -178.5(2)
C(26) C(1) C(2) C(3) 177.3(11)
C(22) C(1) C(26) C(25) 0.3(3)
C(26) C(1) C(22) C(21) -179.4(2)
C(26) C(1) C(22) C(23) -0.2(3)
C(1) C(2) C(3) C(4) 11(3)
C(2) C(3) C(4) C(5) 1(2)
C(3) C(4) C(5) C(6) -7(3)
C(4) C(5) C(6) C(7) 174.8(13)
C(4) C(5) C(6) C(11) -4.1(15)
C(5) C(6) C(7) C(8) 179.7(2)
C(5) C(6) C(11) C(10) -178.6(2)
C(5) C(6) C(11) C(12) 1.0(3)
C(7) C(6) C(11) C(10) 2.5(3)
C(7) C(6) C(11) C(12) -177.9(2)
C(11) C(6) C(7) C(8) -1.4(3)
C(6) C(7) C(8) C(9) -0.8(3)
C(6) C(7) C(8) C(27) 177.6(2)
C(7) C(8) C(9) C(10) 1.8(3)
C(7) C(8) C(27) O(1) -7.9(3)
C(7) C(8) C(27) O(2) 173.09(19)
C(9) C(8) C(27) O(1) 170.4(2)
C(9) C(8) C(27) O(2) -8.6(3)
C(27) C(8) C(9) C(10) -176.5(2)
C(8) C(9) C(10) C(11) -0.7(3)
C(9) C(10) C(11) C(6) -1.5(3)
C(9) C(10) C(11) C(12) 179.0(2)
C(6) C(11) C(12) C(13) 168(8)
C(10) C(11) C(12) C(13) -12(8)
C(11) C(12) C(13) C(14) 15(9)
C(12) C(13) C(14) C(15) -2.8(13)
C(12) C(13) C(14) C(19) 177.3(11)
C(13) C(14) C(15) C(16) -178.8(2)
C(13) C(14) C(19) C(18) 178.9(2)
C(13) C(14) C(19) C(20) -0.6(3)
C(15) C(14) C(19) C(18) -1.0(3)
C(15) C(14) C(19) C(20) 179.4(2)
C(19) C(14) C(15) C(16) 1.2(3)
C(14) C(15) C(16) C(17) -0.8(3)
C(15) C(16) C(17) C(18) 0.2(3)
C(16) C(17) C(18) C(19) -0.0(3)
C(17) C(18) C(19) C(14) 0.5(3)
C(17) C(18) C(19) C(20) -179.91(19)
C(14) C(19) C(20) C(21) 174.7(9)
C(18) C(19) C(20) C(21) -4.9(11)
C(19) C(20) C(21) C(22) 3(6)
C(20) C(21) C(22) C(1) -179(3)
C(20) C(21) C(22) C(23) 2(3)
C(1) C(22) C(23) C(24) 0.0(2)
C(21) C(22) C(23) C(24) 179.2(2)
C(22) C(23) C(24) C(25) 0.1(2)
C(23) C(24) C(25) C(26) 0.0(2)
C(23) C(24) C(25) C(29) 178.8(2)
C(24) C(25) C(26) C(1) -0.2(3)
C(24) C(25) C(29) O(3) 179.93(18)
C(24) C(25) C(29) O(4) 0.0(2)
C(26) C(25) C(29) O(3) -1.3(3)
C(26) C(25) C(29) O(4) 178.8(2)
C(29) C(25) C(26) C(1) -179.0(2)

loop_
_cod_related_entry_id
_cod_related_entry_database
_cod_related_entry_code
1 ChemSpider 30661338
